data_4315327
loop_
_publ_author_name
'Nail M. Shavaleev'
'Svetlana V. Eliseeva'
'Rosario Scopelliti'
'Jean-Claude G. B\"unzli'

_publ_contact_author_address
;Ecole polytechnique f\'ed\'erale de Lausanne
Institut des sciences et ing\'enierie chimiques
EPFL SB ISIC LCSL
BCH 1402 (B\^at. BCH)
CH-1015 Lausanne
Switzerland
;
_publ_contact_author_email jean-claude.bunzli@epfl.ch
_publ_contact_author_fax '+41 21 693 98 25'
_publ_contact_author_name 'Jean-Claude B\"unzli'
_publ_contact_author_phone '+41 21 693 98 21'
_publ_section_title
;
 N-Aryl Chromophore Ligands for Bright Europium Luminescence
;
_journal_name_full 'Inorganic Chemistry'
_journal_page_first 3927
_journal_page_last 3936
_journal_paper_doi 10.1021/ic100129r
_journal_volume 49
_journal_year 2010
_chemical_formula_moiety 'C57 H33 Br3 Eu N9 O6, 4(C2 H6 O), 3(H2 O)'
_chemical_formula_sum 'C65 H63 Br3 Eu N9 O13'
_chemical_formula_weight 1569.93
_chemical_name_systematic
; 
 ? 
;
_space_group_IT_number 2
_symmetry_cell_setting triclinic
_symmetry_space_group_name_Hall '-P 1'
_symmetry_space_group_name_H-M 'P -1'
_atom_sites_solution_hydrogens geom
_atom_sites_solution_primary direct
_atom_sites_solution_secondary difmap
_audit_creation_method SHELXL-97
_cell_angle_alpha 72.415(4)
_cell_angle_beta 75.272(4)
_cell_angle_gamma 89.408(4)
_cell_formula_units_Z 2
_cell_length_a 12.2911(6)
_cell_length_b 15.8191(7)
_cell_length_c 17.5508(8)
_cell_measurement_reflns_used 12381
_cell_measurement_temperature 140(2)
_cell_measurement_theta_max 27.5962
_cell_measurement_theta_min 2.9738
_cell_volume 3137.9(3)
_computing_cell_refinement
; 
CrysAlisPro, Oxford Diffraction Ltd., 
Version 1.171.33.41 (release 06-05-2009 CrysAlis171 .NET) 
(compiled May  6 2009,17:20:42) 
;
_computing_data_collection
; 
CrysAlisPro, Oxford Diffraction Ltd., 
Version 1.171.33.41 (release 06-05-2009 CrysAlis171 .NET) 
(compiled May  6 2009,17:20:42) 
;
_computing_data_reduction
; 
CrysAlisPro, Oxford Diffraction Ltd., 
Version 1.171.33.41 (release 06-05-2009 CrysAlis171 .NET) 
(compiled May  6 2009,17:20:42) 
;
_computing_molecular_graphics 'Bruker SHELXTL'
_computing_publication_material 'Bruker SHELXTL'
_computing_structure_refinement 'SHELXL-97 (Sheldrick, 1997)'
_computing_structure_solution 'SHELXS-97 (Sheldrick, 1990)'
_diffrn_ambient_temperature 140(2)
_diffrn_detector_area_resol_mean 8.2812
_diffrn_measured_fraction_theta_full 0.996
_diffrn_measured_fraction_theta_max 0.996
_diffrn_measurement_device_type 'Oxford Diffraction, KM4/Sapphire CCD'
_diffrn_measurement_method 'phi and omega scans'
_diffrn_radiation_monochromator graphite
_diffrn_radiation_source 'fine-focus sealed tube'
_diffrn_radiation_type MoK\a
_diffrn_radiation_wavelength 0.71073
_diffrn_reflns_av_R_equivalents 0.0444
_diffrn_reflns_av_sigmaI/netI 0.0755
_diffrn_reflns_limit_h_max 15
_diffrn_reflns_limit_h_min -14
_diffrn_reflns_limit_k_max 19
_diffrn_reflns_limit_k_min -19
_diffrn_reflns_limit_l_max 18
_diffrn_reflns_limit_l_min -21
_diffrn_reflns_number 24585
_diffrn_reflns_theta_full 26.02
_diffrn_reflns_theta_max 26.02
_diffrn_reflns_theta_min 2.99
_exptl_absorpt_coefficient_mu 2.982
_exptl_absorpt_correction_T_max 1.00000
_exptl_absorpt_correction_T_min 0.51159
_exptl_absorpt_correction_type multi-scan
_exptl_absorpt_process_details
; 
CrysAlisPro, Oxford Diffraction Ltd., 
Version 1.171.33.41 (release 06-05-2009 CrysAlis171 .NET) 
(compiled May  6 2009,17:20:42) 
Empirical absorption correction using spherical harmonics, 
 implemented in SCALE3 ABSPACK scaling algorithm. 
;
_exptl_crystal_colour colourless
_exptl_crystal_density_diffrn 1.662
_exptl_crystal_density_method 'not measured'
_exptl_crystal_description prismatic
_exptl_crystal_F_000 1576
_exptl_crystal_size_max 0.28
_exptl_crystal_size_mid 0.20
_exptl_crystal_size_min 0.13
_refine_diff_density_max 2.974
_refine_diff_density_min -1.708
_refine_diff_density_rms 0.199
_refine_ls_extinction_method none
_refine_ls_goodness_of_fit_ref 0.977
_refine_ls_hydrogen_treatment constr
_refine_ls_matrix_type full
_refine_ls_number_parameters 820
_refine_ls_number_reflns 12322
_refine_ls_number_restraints 66
_refine_ls_restrained_S_all 0.989
_refine_ls_R_factor_all 0.0810
_refine_ls_R_factor_gt 0.0560
_refine_ls_shift/su_max 0.000
_refine_ls_shift/su_mean 0.000
_refine_ls_structure_factor_coef Fsqd
_refine_ls_weighting_details 'calc w=1/[\s^2^(Fo^2^)+(0.0980P)^2^+0.0000P] where P=(Fo^2^+2Fc^2^)/3'
_refine_ls_weighting_scheme calc
_refine_ls_wR_factor_gt 0.1399
_refine_ls_wR_factor_ref 0.1482
_reflns_number_gt 8977
_reflns_number_total 12322
_reflns_threshold_expression >2sigma(I)
_cod_data_source_file ic100129r_si_002_1.cif
_cod_data_source_block '[Eu(LPhBr)3]'
_cod_depositor_comments
;
The following automatic conversions were performed:

'_symmetry_cell_setting' value 'Triclinic' changed to 'triclinic'
according to the built-in table from CIF Core dictionary named
'cif_core.dic' version 2.4.1 from 2010-06-29.

Automatic conversion script
Id: cif_fix_values 1646 2011-03-28 12:23:43Z adriana 
;
_cod_database_code 4315327

loop_
_symmetry_equiv_pos_as_xyz
'x, y, z'
'-x, -y, -z'

loop_
_atom_site_label
_atom_site_type_symbol
_atom_site_fract_x
_atom_site_fract_y
_atom_site_fract_z
_atom_site_U_iso_or_equiv
_atom_site_adp_type
_atom_site_occupancy
_atom_site_symmetry_multiplicity
_atom_site_calc_flag
_atom_site_refinement_flags
_atom_site_disorder_assembly
_atom_site_disorder_group
Eu1 Eu -0.00870(2) 0.247335(19) 0.240153(19) 0.01272(10) Uani 1 1 d . . .
Br1 Br -0.51218(6) 0.44815(5) -0.14563(5) 0.03151(19) Uani 1 1 d . . .
Br2 Br 0.55131(6) 0.08521(5) 0.56939(5) 0.02967(18) Uani 1 1 d . . .
Br3 Br -0.52790(7) 0.69942(5) 0.39297(6) 0.0392(2) Uani 1 1 d . . .
O1 O -0.0586(4) 0.0983(3) 0.2558(3) 0.0200(10) Uani 1 1 d . . .
O2 O -0.0493(6) -0.0047(3) 0.1917(4) 0.0485(16) Uani 1 1 d . . .
O3 O 0.1300(4) 0.2613(3) 0.1170(3) 0.0214(10) Uani 1 1 d . . .
O4 O 0.2867(5) 0.2223(5) 0.0419(3) 0.061(2) Uani 1 1 d . . .
O5 O 0.1408(3) 0.3283(3) 0.2581(3) 0.0200(10) Uani 1 1 d . . .
O6 O 0.2126(4) 0.3655(3) 0.3496(3) 0.0322(12) Uani 1 1 d . . .
N1 N -0.0963(4) 0.2225(3) 0.1308(3) 0.0148(11) Uani 1 1 d . . .
N2 N -0.0620(4) 0.3900(3) 0.1367(3) 0.0159(11) Uani 1 1 d . . .
N3 N -0.1751(4) 0.4482(3) 0.0537(3) 0.0183(12) Uani 1 1 d . . .
N4 N 0.1575(4) 0.1533(3) 0.2551(3) 0.0153(11) Uani 1 1 d . . .
N5 N -0.0079(4) 0.1522(3) 0.3949(3) 0.0123(10) Uani 1 1 d . . .
N6 N 0.1060(4) 0.0974(3) 0.4776(3) 0.0145(11) Uani 1 1 d . . .
N7 N -0.0662(4) 0.3494(3) 0.3310(3) 0.0121(10) Uani 1 1 d . . .
N8 N -0.2299(4) 0.2652(3) 0.2958(3) 0.0162(11) Uani 1 1 d . . .
N9 N -0.3573(4) 0.3630(3) 0.3216(3) 0.0155(11) Uani 1 1 d . . .
C1 C -0.0622(6) 0.0716(5) 0.1949(4) 0.0241(15) Uani 1 1 d . . .
C2 C -0.0889(5) 0.1414(4) 0.1225(4) 0.0188(14) Uani 1 1 d . . .
C3 C -0.1046(6) 0.1236(5) 0.0527(4) 0.0248(15) Uani 1 1 d . . .
H3 H -0.0973 0.0657 0.0473 0.030 Uiso 1 1 calc R . .
C4 C -0.1308(6) 0.1925(5) -0.0083(4) 0.0246(15) Uani 1 1 d . . .
H4 H -0.1422 0.1823 -0.0565 0.030 Uiso 1 1 calc R . .
C5 C -0.1406(5) 0.2762(4) 0.0005(4) 0.0200(14) Uani 1 1 d . . .
H5 H -0.1593 0.3239 -0.0410 0.024 Uiso 1 1 calc R . .
C6 C -0.1227(5) 0.2897(4) 0.0713(4) 0.0177(13) Uani 1 1 d . . .
C7 C -0.1216(5) 0.3747(4) 0.0881(4) 0.0170(13) Uani 1 1 d . . .
C8 C -0.1463(5) 0.5155(4) 0.0832(4) 0.0168(13) Uani 1 1 d . . .
C9 C -0.1769(5) 0.6022(4) 0.0697(4) 0.0233(15) Uani 1 1 d . . .
H9 H -0.2250 0.6264 0.0352 0.028 Uiso 1 1 calc R . .
C10 C -0.1331(5) 0.6515(4) 0.1097(4) 0.0238(15) Uani 1 1 d . . .
H10 H -0.1519 0.7113 0.1023 0.029 Uiso 1 1 calc R . .
C11 C -0.0618(6) 0.6157(4) 0.1607(4) 0.0244(15) Uani 1 1 d . . .
H11 H -0.0339 0.6517 0.1872 0.029 Uiso 1 1 calc R . .
C12 C -0.0312(5) 0.5293(4) 0.1732(4) 0.0183(13) Uani 1 1 d . . .
H12 H 0.0182 0.5057 0.2069 0.022 Uiso 1 1 calc R . .
C13 C -0.0761(5) 0.4775(4) 0.1343(4) 0.0157(13) Uani 1 1 d . . .
C14 C -0.2570(5) 0.4514(4) 0.0084(4) 0.0159(13) Uani 1 1 d . . .
C15 C -0.3494(5) 0.3900(4) 0.0414(4) 0.0210(14) Uani 1 1 d . . .
H15 H -0.3597 0.3480 0.0949 0.025 Uiso 1 1 calc R . .
C16 C -0.4271(5) 0.3899(4) -0.0039(4) 0.0227(15) Uani 1 1 d . . .
H16 H -0.4902 0.3475 0.0175 0.027 Uiso 1 1 calc R . .
C17 C -0.4101(5) 0.4528(4) -0.0807(4) 0.0217(14) Uani 1 1 d . . .
C18 C -0.3226(6) 0.5168(4) -0.1128(4) 0.0243(15) Uani 1 1 d . . .
H18 H -0.3152 0.5606 -0.1650 0.029 Uiso 1 1 calc R . .
C19 C -0.2443(5) 0.5166(4) -0.0677(4) 0.0205(14) Uani 1 1 d . . .
H19 H -0.1829 0.5606 -0.0886 0.025 Uiso 1 1 calc R . .
C20 C 0.2147(6) 0.2156(5) 0.1069(4) 0.0298(17) Uani 1 1 d . . .
C21 C 0.2283(5) 0.1472(4) 0.1859(4) 0.0181(14) Uani 1 1 d . . .
C22 C 0.3074(5) 0.0842(4) 0.1861(4) 0.0201(14) Uani 1 1 d . . .
H22 H 0.3555 0.0800 0.1358 0.024 Uiso 1 1 calc R . .
C23 C 0.3141(5) 0.0277(4) 0.2617(4) 0.0227(15) Uani 1 1 d . . .
H23 H 0.3655 -0.0177 0.2635 0.027 Uiso 1 1 calc R . .
C24 C 0.2469(5) 0.0364(4) 0.3349(4) 0.0171(13) Uani 1 1 d . . .
H24 H 0.2534 -0.0004 0.3872 0.021 Uiso 1 1 calc R . .
C25 C 0.1691(5) 0.1014(4) 0.3288(4) 0.0141(12) Uani 1 1 d . . .
C26 C 0.0900(5) 0.1178(4) 0.3995(4) 0.0147(13) Uani 1 1 d . . .
C27 C 0.0102(5) 0.1218(4) 0.5268(4) 0.0165(13) Uani 1 1 d . . .
C28 C -0.0154(5) 0.1202(4) 0.6091(4) 0.0196(14) Uani 1 1 d . . .
H28 H 0.0336 0.0976 0.6435 0.023 Uiso 1 1 calc R . .
C29 C -0.1169(6) 0.1537(4) 0.6376(4) 0.0247(15) Uani 1 1 d . . .
H29 H -0.1376 0.1559 0.6929 0.030 Uiso 1 1 calc R . .
C30 C -0.1895(5) 0.1842(4) 0.5873(4) 0.0241(15) Uani 1 1 d . . .
H30 H -0.2587 0.2060 0.6097 0.029 Uiso 1 1 calc R . .
C31 C -0.1647(5) 0.1839(4) 0.5065(4) 0.0187(14) Uani 1 1 d . . .
H31 H -0.2163 0.2027 0.4736 0.022 Uiso 1 1 calc R . .
C32 C -0.0597(5) 0.1546(4) 0.4748(4) 0.0156(13) Uani 1 1 d . . .
C33 C 0.2134(5) 0.0911(4) 0.4975(4) 0.0151(13) Uani 1 1 d . . .
C34 C 0.2257(5) 0.0239(4) 0.5668(4) 0.0187(14) Uani 1 1 d . . .
H34 H 0.1656 -0.0197 0.5989 0.022 Uiso 1 1 calc R . .
C35 C 0.3272(5) 0.0216(4) 0.5883(4) 0.0209(14) Uani 1 1 d . . .
H35 H 0.3374 -0.0238 0.6352 0.025 Uiso 1 1 calc R . .
C36 C 0.4125(5) 0.0855(4) 0.5412(4) 0.0203(14) Uani 1 1 d . . .
C37 C 0.4016(5) 0.1515(4) 0.4701(4) 0.0223(15) Uani 1 1 d . . .
H37 H 0.4630 0.1933 0.4366 0.027 Uiso 1 1 calc R . .
C38 C 0.2993(5) 0.1548(4) 0.4493(4) 0.0175(13) Uani 1 1 d . . .
H38 H 0.2889 0.2004 0.4026 0.021 Uiso 1 1 calc R . .
C39 C 0.1328(5) 0.3546(4) 0.3201(4) 0.0203(14) Uani 1 1 d . . .
C40 C 0.0153(5) 0.3746(4) 0.3599(4) 0.0178(13) Uani 1 1 d . . .
C41 C -0.0087(6) 0.4189(5) 0.4197(4) 0.0251(15) Uani 1 1 d . . .
H41 H 0.0495 0.4357 0.4401 0.030 Uiso 1 1 calc R . .
C42 C -0.1183(6) 0.4376(5) 0.4483(4) 0.0263(16) Uani 1 1 d . . .
H42 H -0.1365 0.4674 0.4890 0.032 Uiso 1 1 calc R . .
C43 C -0.2014(5) 0.4130(4) 0.4179(4) 0.0208(14) Uani 1 1 d . . .
H43 H -0.2774 0.4260 0.4368 0.025 Uiso 1 1 calc R . .
C44 C -0.1719(5) 0.3691(4) 0.3593(4) 0.0150(13) Uani 1 1 d . . .
C45 C -0.2534(5) 0.3327(4) 0.3249(4) 0.0146(13) Uani 1 1 d . . .
C46 C -0.4064(5) 0.3090(4) 0.2877(4) 0.0146(13) Uani 1 1 d . . .
C47 C -0.5106(5) 0.3102(4) 0.2695(4) 0.0175(14) Uani 1 1 d . . .
H47 H -0.5632 0.3526 0.2795 0.021 Uiso 1 1 calc R . .
C48 C -0.5323(5) 0.2464(4) 0.2364(4) 0.0222(15) Uani 1 1 d . . .
H48 H -0.6023 0.2443 0.2232 0.027 Uiso 1 1 calc R . .
C49 C -0.4543(5) 0.1837(4) 0.2212(4) 0.0226(15) Uani 1 1 d . . .
H49 H -0.4736 0.1400 0.1988 0.027 Uiso 1 1 calc R . .
C50 C -0.3507(5) 0.1843(4) 0.2380(4) 0.0184(14) Uani 1 1 d . . .
H50 H -0.2977 0.1426 0.2268 0.022 Uiso 1 1 calc R . .
C51 C -0.3270(5) 0.2488(4) 0.2720(4) 0.0145(13) Uani 1 1 d . . .
C52 C -0.4018(5) 0.4428(4) 0.3369(4) 0.0150(13) Uani 1 1 d . . .
C53 C -0.5024(5) 0.4374(4) 0.3943(4) 0.0192(14) Uani 1 1 d . . .
H53 H -0.5449 0.3820 0.4227 0.023 Uiso 1 1 calc R . .
C54 C -0.5412(6) 0.5150(5) 0.4103(5) 0.0266(16) Uani 1 1 d . . .
H54 H -0.6103 0.5131 0.4505 0.032 Uiso 1 1 calc R . .
C55 C -0.4790(6) 0.5940(4) 0.3676(4) 0.0236(15) Uani 1 1 d . . .
C56 C -0.3794(5) 0.6004(4) 0.3069(4) 0.0236(15) Uani 1 1 d . . .
H56 H -0.3387 0.6563 0.2767 0.028 Uiso 1 1 calc R . .
C57 C -0.3410(5) 0.5236(4) 0.2916(4) 0.0203(14) Uani 1 1 d . . .
H57 H -0.2731 0.5259 0.2501 0.024 Uiso 1 1 calc R . .
C58 C -0.7646(12) 0.6178(10) 0.3064(9) 0.109(5) Uani 1 1 d U . .
H58A H -0.6971 0.6590 0.2867 0.163 Uiso 1 1 calc R . .
H58B H -0.7435 0.5567 0.3263 0.163 Uiso 1 1 calc R . .
H58C H -0.8184 0.6321 0.3518 0.163 Uiso 1 1 calc R . .
C59 C -0.8111(15) 0.6254(12) 0.2457(11) 0.122(5) Uani 1 1 d U . .
H59A H -0.8787 0.5831 0.2670 0.146 Uiso 1 1 calc R . .
H59B H -0.7575 0.6064 0.2025 0.146 Uiso 1 1 calc R . .
O7 O -0.8459(8) 0.7151(7) 0.2053(6) 0.108(3) Uani 1 1 d U . .
H7 H -0.7912 0.7530 0.1911 0.162 Uiso 1 1 calc R . .
C60 C 0.3484(10) 0.0562(9) 0.7927(8) 0.085(4) Uani 1 1 d U . .
H60A H 0.4247 0.0663 0.7555 0.127 Uiso 1 1 calc R . .
H60B H 0.3051 0.0118 0.7814 0.127 Uiso 1 1 calc R . .
H60C H 0.3526 0.0345 0.8503 0.127 Uiso 1 1 calc R . .
C61 C 0.2932(12) 0.1387(12) 0.7792(11) 0.125(5) Uani 1 1 d U . .
H61A H 0.3441 0.1865 0.7797 0.150 Uiso 1 1 calc R . .
H61B H 0.2779 0.1553 0.7240 0.150 Uiso 1 1 calc R . .
O8 O 0.1958(11) 0.1316(8) 0.8377(8) 0.140(4) Uani 1 1 d U . .
H8 H 0.1431 0.1463 0.8149 0.210 Uiso 1 1 calc R . .
C62 C 0.1211(11) 0.3238(8) 0.6345(7) 0.082(4) Uani 1 1 d U . .
H62A H 0.1568 0.3713 0.6470 0.124 Uiso 1 1 calc R . .
H62B H 0.1147 0.2682 0.6798 0.124 Uiso 1 1 calc R . .
H62C H 0.0458 0.3395 0.6284 0.124 Uiso 1 1 calc R . .
C63 C 0.1883(11) 0.3128(7) 0.5591(7) 0.076(3) Uani 1 1 d U . .
H63A H 0.2548 0.2806 0.5705 0.091 Uiso 1 1 calc R . .
H63B H 0.1436 0.2753 0.5403 0.091 Uiso 1 1 calc R . .
O9 O 0.2264(4) 0.3937(4) 0.4939(4) 0.0394(13) Uani 1 1 d U . .
H9A H 0.2347 0.3846 0.4481 0.059 Uiso 1 1 calc R . .
C64 C -0.5770(12) 0.8403(11) 0.0377(10) 0.114(5) Uani 1 1 d U . .
H64A H -0.6420 0.7996 0.0469 0.171 Uiso 1 1 calc R . .
H64B H -0.5072 0.8134 0.0185 0.171 Uiso 1 1 calc R . .
H64C H -0.5814 0.8965 -0.0044 0.171 Uiso 1 1 calc R . .
C65 C -0.5774(12) 0.8573(12) 0.1158(11) 0.119(5) Uani 1 1 d U . .
H65A H -0.5435 0.9181 0.1030 0.143 Uiso 1 1 calc R . .
H65B H -0.5301 0.8150 0.1446 0.143 Uiso 1 1 calc R . .
O10 O -0.6945(9) 0.8484(7) 0.1730(7) 0.119(3) Uani 1 1 d U . .
H10A H -0.7383 0.8764 0.1463 0.179 Uiso 1 1 calc R . .
O11 O 0.2593(12) 0.0869(10) -0.0189(9) 0.169(5) Uani 1 1 d U . .
O12 O -0.8378(8) 0.9483(7) 0.1118(8) 0.125(4) Uani 1 1 d U . .
O13 O 0.010(5) 0.176(4) 0.800(4) 0.68(4) Uani 1 1 d U . .

loop_
_atom_site_aniso_label
_atom_site_aniso_U_11
_atom_site_aniso_U_22
_atom_site_aniso_U_33
_atom_site_aniso_U_23
_atom_site_aniso_U_13
_atom_site_aniso_U_12
Eu1 0.01163(16) 0.01486(16) 0.01107(16) -0.00076(11) -0.00594(11) 0.00332(11)
Br1 0.0264(4) 0.0412(4) 0.0310(4) -0.0066(3) -0.0202(3) 0.0038(3)
Br2 0.0201(3) 0.0400(4) 0.0403(4) -0.0177(3) -0.0218(3) 0.0109(3)
Br3 0.0375(4) 0.0289(4) 0.0575(5) -0.0224(4) -0.0131(4) 0.0161(3)
O1 0.025(2) 0.026(2) 0.014(2) -0.0050(19) -0.015(2) 0.0079(19)
O2 0.092(5) 0.026(3) 0.045(3) -0.019(3) -0.041(3) 0.033(3)
O3 0.019(2) 0.030(2) 0.015(2) -0.0030(19) -0.0090(19) 0.0116(19)
O4 0.050(4) 0.089(5) 0.017(3) 0.006(3) 0.009(3) 0.046(4)
O5 0.014(2) 0.024(2) 0.022(2) -0.007(2) -0.0049(19) 0.0006(18)
O6 0.017(2) 0.050(3) 0.042(3) -0.025(3) -0.016(2) 0.007(2)
N1 0.012(2) 0.019(3) 0.012(3) -0.004(2) -0.002(2) 0.005(2)
N2 0.016(3) 0.021(3) 0.013(3) -0.003(2) -0.010(2) 0.004(2)
N3 0.022(3) 0.018(3) 0.015(3) -0.002(2) -0.011(2) 0.007(2)
N4 0.011(2) 0.019(3) 0.014(3) -0.002(2) -0.005(2) 0.001(2)
N5 0.012(2) 0.014(2) 0.011(2) -0.002(2) -0.006(2) 0.001(2)
N6 0.013(2) 0.018(3) 0.013(3) -0.002(2) -0.007(2) 0.003(2)
N7 0.009(2) 0.015(2) 0.009(2) 0.002(2) -0.003(2) 0.0010(19)
N8 0.017(3) 0.017(3) 0.014(3) -0.003(2) -0.006(2) 0.002(2)
N9 0.013(2) 0.021(3) 0.015(3) -0.006(2) -0.007(2) 0.006(2)
C1 0.025(4) 0.028(4) 0.019(3) -0.004(3) -0.009(3) 0.007(3)
C2 0.020(3) 0.024(3) 0.013(3) -0.003(3) -0.007(3) 0.008(3)
C3 0.024(4) 0.026(4) 0.024(4) -0.011(3) -0.001(3) -0.002(3)
C4 0.027(4) 0.034(4) 0.020(3) -0.012(3) -0.014(3) 0.003(3)
C5 0.021(3) 0.025(3) 0.013(3) -0.002(3) -0.009(3) 0.004(3)
C6 0.012(3) 0.023(3) 0.016(3) -0.001(3) -0.006(3) 0.004(2)
C7 0.016(3) 0.018(3) 0.014(3) 0.000(3) -0.004(3) 0.004(2)
C8 0.014(3) 0.019(3) 0.013(3) -0.001(3) 0.000(3) -0.001(2)
C9 0.018(3) 0.020(3) 0.023(4) 0.005(3) -0.003(3) 0.003(3)
C10 0.023(3) 0.015(3) 0.027(4) 0.001(3) -0.005(3) 0.003(3)
C11 0.026(4) 0.023(3) 0.021(3) -0.003(3) -0.005(3) -0.003(3)
C12 0.017(3) 0.022(3) 0.016(3) -0.002(3) -0.008(3) 0.001(3)
C13 0.019(3) 0.014(3) 0.009(3) 0.001(2) -0.003(3) 0.002(2)
C14 0.015(3) 0.018(3) 0.013(3) -0.002(2) -0.005(3) 0.005(2)
C15 0.018(3) 0.021(3) 0.020(3) 0.001(3) -0.006(3) 0.004(3)
C16 0.017(3) 0.025(4) 0.023(4) -0.002(3) -0.006(3) 0.001(3)
C17 0.015(3) 0.027(4) 0.026(4) -0.007(3) -0.012(3) 0.008(3)
C18 0.025(3) 0.025(4) 0.018(3) 0.002(3) -0.007(3) 0.004(3)
C19 0.021(3) 0.022(3) 0.017(3) 0.000(3) -0.008(3) 0.005(3)
C20 0.026(4) 0.037(4) 0.019(4) 0.001(3) -0.004(3) 0.013(3)
C21 0.015(3) 0.023(3) 0.016(3) -0.005(3) -0.007(3) 0.004(3)
C22 0.018(3) 0.029(4) 0.018(3) -0.012(3) -0.007(3) 0.006(3)
C23 0.023(3) 0.021(3) 0.029(4) -0.008(3) -0.016(3) 0.011(3)
C24 0.024(3) 0.015(3) 0.016(3) -0.005(3) -0.012(3) 0.005(3)
C25 0.015(3) 0.015(3) 0.012(3) -0.002(2) -0.005(2) 0.000(2)
C26 0.015(3) 0.011(3) 0.014(3) 0.000(2) -0.003(3) 0.000(2)
C27 0.014(3) 0.018(3) 0.018(3) -0.005(3) -0.005(3) 0.002(2)
C28 0.018(3) 0.029(4) 0.012(3) -0.004(3) -0.007(3) -0.002(3)
C29 0.028(4) 0.029(4) 0.017(3) -0.007(3) -0.004(3) -0.001(3)
C30 0.015(3) 0.024(3) 0.028(4) -0.004(3) -0.002(3) 0.005(3)
C31 0.014(3) 0.018(3) 0.020(3) 0.000(3) -0.003(3) 0.001(2)
C32 0.018(3) 0.014(3) 0.015(3) 0.001(2) -0.010(3) 0.000(2)
C33 0.013(3) 0.022(3) 0.013(3) -0.006(3) -0.007(2) 0.006(2)
C34 0.022(3) 0.017(3) 0.016(3) 0.001(3) -0.011(3) -0.002(3)
C35 0.023(3) 0.026(3) 0.014(3) 0.000(3) -0.015(3) 0.005(3)
C36 0.017(3) 0.026(3) 0.021(3) -0.009(3) -0.009(3) 0.010(3)
C37 0.016(3) 0.024(3) 0.027(4) -0.005(3) -0.009(3) 0.000(3)
C38 0.019(3) 0.018(3) 0.016(3) -0.001(3) -0.011(3) 0.001(3)
C39 0.018(3) 0.018(3) 0.025(4) -0.004(3) -0.009(3) 0.001(3)
C40 0.014(3) 0.020(3) 0.021(3) -0.003(3) -0.011(3) 0.003(2)
C41 0.022(3) 0.030(4) 0.033(4) -0.016(3) -0.016(3) 0.005(3)
C42 0.023(3) 0.039(4) 0.029(4) -0.022(3) -0.014(3) 0.011(3)
C43 0.014(3) 0.027(3) 0.025(4) -0.008(3) -0.012(3) 0.007(3)
C44 0.018(3) 0.013(3) 0.016(3) -0.005(2) -0.006(3) 0.007(2)
C45 0.012(3) 0.016(3) 0.013(3) 0.001(2) -0.006(2) 0.003(2)
C46 0.013(3) 0.015(3) 0.014(3) 0.001(2) -0.006(2) 0.000(2)
C47 0.015(3) 0.015(3) 0.015(3) 0.003(3) 0.000(3) 0.000(2)
C48 0.011(3) 0.031(4) 0.019(3) 0.002(3) -0.006(3) -0.007(3)
C49 0.021(3) 0.026(4) 0.020(3) -0.007(3) -0.005(3) -0.004(3)
C50 0.013(3) 0.024(3) 0.016(3) -0.004(3) -0.002(3) -0.001(3)
C51 0.008(3) 0.018(3) 0.015(3) 0.000(2) -0.003(2) -0.001(2)
C52 0.014(3) 0.020(3) 0.017(3) -0.006(3) -0.013(3) 0.010(2)
C53 0.016(3) 0.023(3) 0.021(3) -0.007(3) -0.009(3) 0.003(3)
C54 0.017(3) 0.034(4) 0.031(4) -0.012(3) -0.009(3) 0.008(3)
C55 0.027(4) 0.021(3) 0.032(4) -0.017(3) -0.015(3) 0.015(3)
C56 0.021(3) 0.022(3) 0.028(4) -0.004(3) -0.012(3) 0.004(3)
C57 0.020(3) 0.022(3) 0.021(3) -0.007(3) -0.009(3) 0.004(3)
C58 0.102(10) 0.113(10) 0.103(11) -0.004(9) -0.049(9) 0.016(8)
C59 0.121(10) 0.144(11) 0.112(10) -0.038(9) -0.051(9) -0.005(9)
O7 0.097(6) 0.125(7) 0.092(6) 0.017(6) -0.067(5) -0.022(6)
C60 0.073(8) 0.105(9) 0.085(8) -0.052(8) -0.009(7) -0.003(7)
C61 0.066(8) 0.153(11) 0.116(10) 0.029(10) -0.039(8) -0.017(8)
O8 0.158(10) 0.166(9) 0.168(10) -0.114(8) -0.096(8) 0.090(8)
C62 0.101(9) 0.085(8) 0.060(7) -0.028(6) -0.010(7) -0.012(7)
C63 0.095(8) 0.053(6) 0.071(7) -0.026(5) 0.005(6) -0.012(6)
O9 0.035(3) 0.047(3) 0.041(3) -0.022(3) -0.009(3) 0.000(3)
C64 0.072(8) 0.152(12) 0.131(12) -0.081(10) -0.004(9) 0.019(8)
C65 0.080(8) 0.153(11) 0.150(12) -0.082(10) -0.028(9) 0.016(8)
O10 0.102(7) 0.152(9) 0.119(8) -0.076(7) -0.014(6) 0.023(7)
O11 0.188(9) 0.215(9) 0.149(8) -0.113(7) -0.056(7) 0.040(7)
O12 0.110(6) 0.138(7) 0.189(8) -0.122(6) -0.060(6) 0.040(5)
O13 0.68(4) 0.68(4) 0.68(4) -0.211(15) -0.180(14) 0.054(11)

loop_
_atom_type_symbol
_atom_type_description
_atom_type_scat_dispersion_real
_atom_type_scat_dispersion_imag
_atom_type_scat_source
C C 0.0033 0.0016 'International Tables Vol C Tables 4.2.6.8 and 6.1.1.4'
H H 0.0000 0.0000 'International Tables Vol C Tables 4.2.6.8 and 6.1.1.4'
N N 0.0061 0.0033 'International Tables Vol C Tables 4.2.6.8 and 6.1.1.4'
O O 0.0106 0.0060 'International Tables Vol C Tables 4.2.6.8 and 6.1.1.4'
Br Br -0.2901 2.4595 'International Tables Vol C Tables 4.2.6.8 and 6.1.1.4'
Eu Eu -0.1578 3.6682 'International Tables Vol C Tables 4.2.6.8 and 6.1.1.4'

loop_
_geom_angle_atom_site_label_1
_geom_angle_atom_site_label_2
_geom_angle_atom_site_label_3
_geom_angle
_geom_angle_site_symmetry_1
_geom_angle_site_symmetry_3
_geom_angle_publ_flag
O3 Eu1 O1 91.97(15) . . ?
O3 Eu1 O5 78.93(16) . . ?
O1 Eu1 O5 137.49(15) . . ?
O3 Eu1 N4 64.57(15) . . ?
O1 Eu1 N4 69.68(15) . . ?
O5 Eu1 N4 68.94(15) . . ?
O3 Eu1 N1 69.35(15) . . ?
O1 Eu1 N1 63.90(15) . . ?
O5 Eu1 N1 143.07(15) . . ?
N4 Eu1 N1 111.26(16) . . ?
O3 Eu1 N7 133.44(15) . . ?
O1 Eu1 N7 134.22(14) . . ?
O5 Eu1 N7 63.35(15) . . ?
N4 Eu1 N7 119.30(16) . . ?
N1 Eu1 N7 129.44(15) . . ?
O3 Eu1 N2 77.59(15) . . ?
O1 Eu1 N2 126.59(15) . . ?
O5 Eu1 N2 92.19(15) . . ?
N4 Eu1 N2 139.96(15) . . ?
N1 Eu1 N2 63.42(16) . . ?
N7 Eu1 N2 77.64(15) . . ?
O3 Eu1 N5 128.17(14) . . ?
O1 Eu1 N5 73.31(14) . . ?
O5 Eu1 N5 80.14(15) . . ?
N4 Eu1 N5 63.70(15) . . ?
N1 Eu1 N5 134.71(15) . . ?
N7 Eu1 N5 72.97(15) . . ?
N2 Eu1 N5 149.98(16) . . ?
O3 Eu1 N8 141.01(15) . . ?
O1 Eu1 N8 87.09(15) . . ?
O5 Eu1 N8 125.35(15) . . ?
N4 Eu1 N8 147.69(15) . . ?
N1 Eu1 N8 75.41(15) . . ?
N7 Eu1 N8 62.22(15) . . ?
N2 Eu1 N8 72.02(15) . . ?
N5 Eu1 N8 88.76(15) . . ?
O3 Eu1 C1 76.92(16) . . ?
O1 Eu1 C1 19.37(15) . . ?
O5 Eu1 C1 141.99(16) . . ?
N4 Eu1 C1 74.30(17) . . ?
N1 Eu1 C1 47.16(16) . . ?
N7 Eu1 C1 149.22(16) . . ?
N2 Eu1 C1 110.53(16) . . ?
N5 Eu1 C1 92.28(16) . . ?
N8 Eu1 C1 91.31(16) . . ?
O3 Eu1 C39 97.70(16) . . ?
O1 Eu1 C39 137.78(15) . . ?
O5 Eu1 C39 18.78(15) . . ?
N4 Eu1 C39 77.74(16) . . ?
N1 Eu1 C39 156.81(16) . . ?
N7 Eu1 C39 46.92(15) . . ?
N2 Eu1 C39 95.62(16) . . ?
N5 Eu1 C39 68.46(15) . . ?
N8 Eu1 C39 108.92(16) . . ?
C1 Eu1 C39 151.07(16) . . ?
O3 Eu1 C20 17.96(16) . . ?
O1 Eu1 C20 82.75(17) . . ?
O5 Eu1 C20 76.16(18) . . ?
N4 Eu1 C20 46.80(16) . . ?
N1 Eu1 C20 78.99(17) . . ?
N7 Eu1 C20 138.38(18) . . ?
N2 Eu1 C20 95.45(16) . . ?
N5 Eu1 C20 110.50(16) . . ?
N8 Eu1 C20 154.37(18) . . ?
C1 Eu1 C20 71.82(19) . . ?
C39 Eu1 C20 94.23(19) . . ?
C1 O1 Eu1 122.7(4) . . ?
C20 O3 Eu1 127.4(4) . . ?
C39 O5 Eu1 123.6(4) . . ?
C2 N1 C6 119.7(6) . . ?
C2 N1 Eu1 115.3(4) . . ?
C6 N1 Eu1 123.0(4) . . ?
C7 N2 C13 105.5(5) . . ?
C7 N2 Eu1 115.4(4) . . ?
C13 N2 Eu1 135.6(4) . . ?
C7 N3 C8 106.1(5) . . ?
C7 N3 C14 127.0(5) . . ?
C8 N3 C14 126.2(5) . . ?
C21 N4 C25 118.9(5) . . ?
C21 N4 Eu1 117.4(4) . . ?
C25 N4 Eu1 123.1(4) . . ?
C26 N5 C32 105.2(5) . . ?
C26 N5 Eu1 112.8(4) . . ?
C32 N5 Eu1 136.4(4) . . ?
C26 N6 C27 106.4(5) . . ?
C26 N6 C33 126.0(5) . . ?
C27 N6 C33 122.5(5) . . ?
C44 N7 C40 118.6(5) . . ?
C44 N7 Eu1 124.8(4) . . ?
C40 N7 Eu1 116.0(4) . . ?
C45 N8 C51 104.2(5) . . ?
C45 N8 Eu1 114.9(4) . . ?
C51 N8 Eu1 134.3(4) . . ?
C45 N9 C46 106.3(5) . . ?
C45 N9 C52 127.7(5) . . ?
C46 N9 C52 125.3(5) . . ?
O2 C1 O1 125.9(6) . . ?
O2 C1 C2 119.0(6) . . ?
O1 C1 C2 115.0(6) . . ?
O2 C1 Eu1 155.3(5) . . ?
C2 C1 Eu1 81.1(4) . . ?
N1 C2 C3 122.1(6) . . ?
N1 C2 C1 114.2(6) . . ?
C3 C2 C1 123.7(6) . . ?
C4 C3 C2 118.2(6) . . ?
C4 C3 H3 120.9 . . ?
C2 C3 H3 120.9 . . ?
C3 C4 C5 120.0(6) . . ?
C3 C4 H4 120.0 . . ?
C5 C4 H4 120.0 . . ?
C4 C5 C6 118.9(6) . . ?
C4 C5 H5 120.5 . . ?
C6 C5 H5 120.5 . . ?
N1 C6 C5 121.0(6) . . ?
N1 C6 C7 112.6(6) . . ?
C5 C6 C7 126.2(6) . . ?
N2 C7 N3 112.6(5) . . ?
N2 C7 C6 121.7(5) . . ?
N3 C7 C6 125.6(6) . . ?
C9 C8 N3 131.0(6) . . ?
C9 C8 C13 123.4(6) . . ?
N3 C8 C13 105.6(5) . . ?
C8 C9 C10 116.0(6) . . ?
C8 C9 H9 122.0 . . ?
C10 C9 H9 122.0 . . ?
C9 C10 C11 122.0(6) . . ?
C9 C10 H10 119.0 . . ?
C11 C10 H10 119.0 . . ?
C12 C11 C10 121.4(7) . . ?
C12 C11 H11 119.3 . . ?
C10 C11 H11 119.3 . . ?
C11 C12 C13 117.6(6) . . ?
C11 C12 H12 121.2 . . ?
C13 C12 H12 121.2 . . ?
N2 C13 C8 110.2(6) . . ?
N2 C13 C12 130.2(6) . . ?
C8 C13 C12 119.6(5) . . ?
C15 C14 C19 120.8(6) . . ?
C15 C14 N3 119.3(5) . . ?
C19 C14 N3 119.9(5) . . ?
C14 C15 C16 119.8(6) . . ?
C14 C15 H15 120.1 . . ?
C16 C15 H15 120.1 . . ?
C17 C16 C15 118.3(6) . . ?
C17 C16 H16 120.8 . . ?
C15 C16 H16 120.8 . . ?
C18 C17 C16 122.9(6) . . ?
C18 C17 Br1 118.9(5) . . ?
C16 C17 Br1 118.2(5) . . ?
C17 C18 C19 118.9(6) . . ?
C17 C18 H18 120.6 . . ?
C19 C18 H18 120.6 . . ?
C14 C19 C18 119.2(6) . . ?
C14 C19 H19 120.4 . . ?
C18 C19 H19 120.4 . . ?
O4 C20 O3 127.2(7) . . ?
O4 C20 C21 117.9(6) . . ?
O3 C20 C21 114.9(6) . . ?
O4 C20 Eu1 161.9(5) . . ?
C21 C20 Eu1 80.2(4) . . ?
N4 C21 C22 122.7(6) . . ?
N4 C21 C20 114.1(5) . . ?
C22 C21 C20 123.2(6) . . ?
C23 C22 C21 117.9(6) . . ?
C23 C22 H22 121.1 . . ?
C21 C22 H22 121.1 . . ?
C22 C23 C24 120.8(6) . . ?
C22 C23 H23 119.6 . . ?
C24 C23 H23 119.6 . . ?
C23 C24 C25 117.4(6) . . ?
C23 C24 H24 121.3 . . ?
C25 C24 H24 121.3 . . ?
N4 C25 C24 122.1(6) . . ?
N4 C25 C26 113.4(5) . . ?
C24 C25 C26 124.5(5) . . ?
N5 C26 N6 112.8(5) . . ?
N5 C26 C25 122.5(6) . . ?
N6 C26 C25 124.7(5) . . ?
C28 C27 C32 123.5(6) . . ?
C28 C27 N6 130.7(6) . . ?
C32 C27 N6 105.7(5) . . ?
C29 C28 C27 115.5(6) . . ?
C29 C28 H28 122.2 . . ?
C27 C28 H28 122.2 . . ?
C28 C29 C30 121.7(6) . . ?
C28 C29 H29 119.1 . . ?
C30 C29 H29 119.1 . . ?
C31 C30 C29 122.4(6) . . ?
C31 C30 H30 118.8 . . ?
C29 C30 H30 118.8 . . ?
C30 C31 C32 116.9(6) . . ?
C30 C31 H31 121.5 . . ?
C32 C31 H31 121.5 . . ?
C27 C32 N5 109.9(5) . . ?
C27 C32 C31 119.7(6) . . ?
N5 C32 C31 130.4(6) . . ?
C38 C33 C34 121.8(6) . . ?
C38 C33 N6 118.6(5) . . ?
C34 C33 N6 119.4(5) . . ?
C35 C34 C33 119.0(6) . . ?
C35 C34 H34 120.5 . . ?
C33 C34 H34 120.5 . . ?
C36 C35 C34 119.5(6) . . ?
C36 C35 H35 120.3 . . ?
C34 C35 H35 120.3 . . ?
C35 C36 C37 121.7(6) . . ?
C35 C36 Br2 120.6(5) . . ?
C37 C36 Br2 117.7(5) . . ?
C38 C37 C36 118.9(6) . . ?
C38 C37 H37 120.6 . . ?
C36 C37 H37 120.6 . . ?
C33 C38 C37 119.1(6) . . ?
C33 C38 H38 120.4 . . ?
C37 C38 H38 120.4 . . ?
O6 C39 O5 125.7(6) . . ?
O6 C39 C40 119.4(6) . . ?
O5 C39 C40 114.9(6) . . ?
O6 C39 Eu1 153.6(5) . . ?
C40 C39 Eu1 81.5(4) . . ?
N7 C40 C41 121.5(6) . . ?
N7 C40 C39 114.6(6) . . ?
C41 C40 C39 123.9(6) . . ?
C42 C41 C40 118.6(6) . . ?
C42 C41 H41 120.7 . . ?
C40 C41 H41 120.7 . . ?
C43 C42 C41 119.9(6) . . ?
C43 C42 H42 120.1 . . ?
C41 C42 H42 120.1 . . ?
C42 C43 C44 118.5(6) . . ?
C42 C43 H43 120.8 . . ?
C44 C43 H43 120.8 . . ?
N7 C44 C43 122.8(6) . . ?
N7 C44 C45 112.3(5) . . ?
C43 C44 C45 124.7(5) . . ?
N8 C45 N9 113.9(5) . . ?
N8 C45 C44 121.0(5) . . ?
N9 C45 C44 125.1(5) . . ?
C51 C46 C47 123.3(6) . . ?
C51 C46 N9 105.5(5) . . ?
C47 C46 N9 131.1(6) . . ?
C48 C47 C46 115.7(6) . . ?
C48 C47 H47 122.2 . . ?
C46 C47 H47 122.2 . . ?
C47 C48 C49 122.3(6) . . ?
C47 C48 H48 118.9 . . ?
C49 C48 H48 118.9 . . ?
C50 C49 C48 121.4(6) . . ?
C50 C49 H49 119.3 . . ?
C48 C49 H49 119.3 . . ?
C49 C50 C51 117.2(6) . . ?
C49 C50 H50 121.4 . . ?
C51 C50 H50 121.4 . . ?
C46 C51 C50 120.0(6) . . ?
C46 C51 N8 110.1(5) . . ?
C50 C51 N8 129.9(6) . . ?
C53 C52 C57 121.8(6) . . ?
C53 C52 N9 119.7(6) . . ?
C57 C52 N9 118.5(5) . . ?
C52 C53 C54 118.5(6) . . ?
C52 C53 H53 120.8 . . ?
C54 C53 H53 120.8 . . ?
C55 C54 C53 119.4(6) . . ?
C55 C54 H54 120.3 . . ?
C53 C54 H54 120.3 . . ?
C54 C55 C56 122.4(6) . . ?
C54 C55 Br3 119.6(5) . . ?
C56 C55 Br3 118.0(5) . . ?
C57 C56 C55 118.1(6) . . ?
C57 C56 H56 121.0 . . ?
C55 C56 H56 121.0 . . ?
C56 C57 C52 119.8(6) . . ?
C56 C57 H57 120.1 . . ?
C52 C57 H57 120.1 . . ?
C59 C58 H58A 109.5 . . ?
C59 C58 H58B 109.5 . . ?
H58A C58 H58B 109.5 . . ?
C59 C58 H58C 109.5 . . ?
H58A C58 H58C 109.5 . . ?
H58B C58 H58C 109.5 . . ?
C58 C59 O7 117.3(15) . . ?
C58 C59 H59A 108.0 . . ?
O7 C59 H59A 108.0 . . ?
C58 C59 H59B 108.0 . . ?
O7 C59 H59B 108.0 . . ?
H59A C59 H59B 107.2 . . ?
C59 O7 H7 109.5 . . ?
C61 C60 H60A 109.5 . . ?
C61 C60 H60B 109.5 . . ?
H60A C60 H60B 109.5 . . ?
C61 C60 H60C 109.5 . . ?
H60A C60 H60C 109.5 . . ?
H60B C60 H60C 109.5 . . ?
O8 C61 C60 111.5(13) . . ?
O8 C61 H61A 109.3 . . ?
C60 C61 H61A 109.3 . . ?
O8 C61 H61B 109.3 . . ?
C60 C61 H61B 109.3 . . ?
H61A C61 H61B 108.0 . . ?
C61 O8 H8 109.5 . . ?
C63 C62 H62A 109.5 . . ?
C63 C62 H62B 109.5 . . ?
H62A C62 H62B 109.5 . . ?
C63 C62 H62C 109.5 . . ?
H62A C62 H62C 109.5 . . ?
H62B C62 H62C 109.5 . . ?
O9 C63 C62 114.4(9) . . ?
O9 C63 H63A 108.7 . . ?
C62 C63 H63A 108.7 . . ?
O9 C63 H63B 108.7 . . ?
C62 C63 H63B 108.7 . . ?
H63A C63 H63B 107.6 . . ?
C63 O9 H9A 109.5 . . ?
C65 C64 H64A 109.5 . . ?
C65 C64 H64B 109.5 . . ?
H64A C64 H64B 109.5 . . ?
C65 C64 H64C 109.5 . . ?
H64A C64 H64C 109.5 . . ?
H64B C64 H64C 109.5 . . ?
C64 C65 O10 112.8(13) . . ?
C64 C65 H65A 109.0 . . ?
O10 C65 H65A 109.0 . . ?
C64 C65 H65B 109.0 . . ?
O10 C65 H65B 109.0 . . ?
H65A C65 H65B 107.8 . . ?
C65 O10 H10A 109.5 . . ?

loop_
_geom_bond_atom_site_label_1
_geom_bond_atom_site_label_2
_geom_bond_distance
_geom_bond_site_symmetry_2
_geom_bond_publ_flag
Eu1 O3 2.339(4) . ?
Eu1 O1 2.358(4) . ?
Eu1 O5 2.389(4) . ?
Eu1 N4 2.535(5) . ?
Eu1 N1 2.553(5) . ?
Eu1 N7 2.571(5) . ?
Eu1 N2 2.630(5) . ?
Eu1 N5 2.681(5) . ?
Eu1 N8 2.688(5) . ?
Eu1 C1 3.229(7) . ?
Eu1 C39 3.258(7) . ?
Eu1 C20 3.267(7) . ?
Br1 C17 1.911(7) . ?
Br2 C36 1.892(6) . ?
Br3 C55 1.906(6) . ?
O1 C1 1.273(8) . ?
O2 C1 1.233(8) . ?
O3 C20 1.267(8) . ?
O4 C20 1.229(9) . ?
O5 C39 1.259(8) . ?
O6 C39 1.255(8) . ?
N1 C2 1.333(8) . ?
N1 C6 1.349(8) . ?
N2 C7 1.331(8) . ?
N2 C13 1.384(8) . ?
N3 C7 1.383(7) . ?
N3 C8 1.400(8) . ?
N3 C14 1.424(8) . ?
N4 C21 1.332(8) . ?
N4 C25 1.349(8) . ?
N5 C26 1.327(7) . ?
N5 C32 1.397(8) . ?
N6 C26 1.374(8) . ?
N6 C27 1.398(8) . ?
N6 C33 1.443(7) . ?
N7 C44 1.337(7) . ?
N7 C40 1.345(8) . ?
N8 C45 1.316(8) . ?
N8 C51 1.410(8) . ?
N9 C45 1.368(7) . ?
N9 C46 1.397(8) . ?
N9 C52 1.442(8) . ?
C1 C2 1.516(9) . ?
C2 C3 1.395(10) . ?
C3 C4 1.379(10) . ?
C3 H3 0.9500 . ?
C4 C5 1.380(9) . ?
C4 H4 0.9500 . ?
C5 C6 1.392(9) . ?
C5 H5 0.9500 . ?
C6 C7 1.461(9) . ?
C8 C9 1.385(9) . ?
C8 C13 1.402(8) . ?
C9 C10 1.386(10) . ?
C9 H9 0.9500 . ?
C10 C11 1.405(10) . ?
C10 H10 0.9500 . ?
C11 C12 1.380(9) . ?
C11 H11 0.9500 . ?
C12 C13 1.407(9) . ?
C12 H12 0.9500 . ?
C14 C15 1.385(9) . ?
C14 C19 1.392(8) . ?
C15 C16 1.390(9) . ?
C15 H15 0.9500 . ?
C16 C17 1.380(9) . ?
C16 H16 0.9500 . ?
C17 C18 1.368(9) . ?
C18 C19 1.393(9) . ?
C18 H18 0.9500 . ?
C19 H19 0.9500 . ?
C20 C21 1.525(9) . ?
C21 C22 1.384(9) . ?
C22 C23 1.380(9) . ?
C22 H22 0.9500 . ?
C23 C24 1.384(9) . ?
C23 H23 0.9500 . ?
C24 C25 1.395(8) . ?
C24 H24 0.9500 . ?
C25 C26 1.459(8) . ?
C27 C28 1.390(9) . ?
C27 C32 1.395(8) . ?
C28 C29 1.384(9) . ?
C28 H28 0.9500 . ?
C29 C30 1.394(10) . ?
C29 H29 0.9500 . ?
C30 C31 1.374(10) . ?
C30 H30 0.9500 . ?
C31 C32 1.402(8) . ?
C31 H31 0.9500 . ?
C33 C38 1.378(8) . ?
C33 C34 1.395(8) . ?
C34 C35 1.389(9) . ?
C34 H34 0.9500 . ?
C35 C36 1.372(9) . ?
C35 H35 0.9500 . ?
C36 C37 1.401(9) . ?
C37 C38 1.391(9) . ?
C37 H37 0.9500 . ?
C38 H38 0.9500 . ?
C39 C40 1.511(9) . ?
C40 C41 1.401(9) . ?
C41 C42 1.375(9) . ?
C41 H41 0.9500 . ?
C42 C43 1.374(9) . ?
C42 H42 0.9500 . ?
C43 C44 1.383(9) . ?
C43 H43 0.9500 . ?
C44 C45 1.492(9) . ?
C46 C51 1.393(8) . ?
C46 C47 1.395(8) . ?
C47 C48 1.366(9) . ?
C47 H47 0.9500 . ?
C48 C49 1.409(9) . ?
C48 H48 0.9500 . ?
C49 C50 1.379(9) . ?
C49 H49 0.9500 . ?
C50 C51 1.395(9) . ?
C50 H50 0.9500 . ?
C52 C53 1.367(9) . ?
C52 C57 1.389(9) . ?
C53 C54 1.394(9) . ?
C53 H53 0.9500 . ?
C54 C55 1.367(10) . ?
C54 H54 0.9500 . ?
C55 C56 1.385(9) . ?
C56 C57 1.375(9) . ?
C56 H56 0.9500 . ?
C57 H57 0.9500 . ?
C58 C59 1.306(19) . ?
C58 H58A 0.9800 . ?
C58 H58B 0.9800 . ?
C58 H58C 0.9800 . ?
C59 O7 1.495(19) . ?
C59 H59A 0.9900 . ?
C59 H59B 0.9900 . ?
O7 H7 0.8400 . ?
C60 C61 1.448(19) . ?
C60 H60A 0.9800 . ?
C60 H60B 0.9800 . ?
C60 H60C 0.9800 . ?
C61 O8 1.345(17) . ?
C61 H61A 0.9900 . ?
C61 H61B 0.9900 . ?
O8 H8 0.8400 . ?
C62 C63 1.430(14) . ?
C62 H62A 0.9800 . ?
C62 H62B 0.9800 . ?
C62 H62C 0.9800 . ?
C63 O9 1.421(12) . ?
C63 H63A 0.9900 . ?
C63 H63B 0.9900 . ?
O9 H9A 0.8400 . ?
C64 C65 1.47(2) . ?
C64 H64A 0.9800 . ?
C64 H64B 0.9800 . ?
C64 H64C 0.9800 . ?
C65 O10 1.511(16) . ?
C65 H65A 0.9900 . ?
C65 H65B 0.9900 . ?
O10 H10A 0.8400 . ?

loop_
_geom_hbond_atom_site_label_D
_geom_hbond_atom_site_label_H
_geom_hbond_atom_site_label_A
_geom_hbond_distance_DH
_geom_hbond_distance_HA
_geom_hbond_distance_DA
_geom_hbond_angle_DHA
_geom_hbond_site_symmetry_A
O7 H7 O10 0.84 1.83 2.655(14) 167 .
O8 H8 O13 0.84 1.76 2.57(6) 162 .
O9 H9A O6 0.84 1.93 2.748(8) 165 .
O10 H10A O12 0.84 1.76 2.576(16) 165 .

loop_
_geom_torsion_atom_site_label_1
_geom_torsion_atom_site_label_2
_geom_torsion_atom_site_label_3
_geom_torsion_atom_site_label_4
_geom_torsion
_geom_torsion_site_symmetry_1
_geom_torsion_site_symmetry_2
_geom_torsion_site_symmetry_3
_geom_torsion_site_symmetry_4
_geom_torsion_publ_flag
O3 Eu1 O1 C1 -38.6(5) . . . . ?
O5 Eu1 O1 C1 -114.4(5) . . . . ?
N4 Eu1 O1 C1 -100.6(5) . . . . ?
N1 Eu1 O1 C1 27.2(5) . . . . ?
N7 Eu1 O1 C1 147.9(4) . . . . ?
N2 Eu1 O1 C1 37.3(5) . . . . ?
N5 Eu1 O1 C1 -168.1(5) . . . . ?
N8 Eu1 O1 C1 102.3(5) . . . . ?
C39 Eu1 O1 C1 -142.4(5) . . . . ?
C20 Eu1 O1 C1 -54.1(5) . . . . ?
O1 Eu1 O3 C20 -58.9(6) . . . . ?
O5 Eu1 O3 C20 79.2(6) . . . . ?
N4 Eu1 O3 C20 7.4(6) . . . . ?
N1 Eu1 O3 C20 -120.0(6) . . . . ?
N7 Eu1 O3 C20 114.7(6) . . . . ?
N2 Eu1 O3 C20 174.0(6) . . . . ?
N5 Eu1 O3 C20 11.3(7) . . . . ?
N8 Eu1 O3 C20 -146.7(6) . . . . ?
C1 Eu1 O3 C20 -71.2(6) . . . . ?
C39 Eu1 O3 C20 79.9(6) . . . . ?
O3 Eu1 O5 C39 178.0(5) . . . . ?
O1 Eu1 O5 C39 -101.3(5) . . . . ?
N4 Eu1 O5 C39 -115.2(5) . . . . ?
N1 Eu1 O5 C39 147.1(4) . . . . ?
N7 Eu1 O5 C39 26.1(4) . . . . ?
N2 Eu1 O5 C39 101.1(5) . . . . ?
N5 Eu1 O5 C39 -49.7(5) . . . . ?
N8 Eu1 O5 C39 31.7(5) . . . . ?
C1 Eu1 O5 C39 -130.7(5) . . . . ?
C20 Eu1 O5 C39 -163.8(5) . . . . ?
O3 Eu1 N1 C2 81.1(4) . . . . ?
O1 Eu1 N1 C2 -21.9(4) . . . . ?
O5 Eu1 N1 C2 113.7(4) . . . . ?
N4 Eu1 N1 C2 30.8(4) . . . . ?
N7 Eu1 N1 C2 -149.0(4) . . . . ?
N2 Eu1 N1 C2 167.2(5) . . . . ?
N5 Eu1 N1 C2 -42.7(5) . . . . ?
N8 Eu1 N1 C2 -115.9(4) . . . . ?
C1 Eu1 N1 C2 -10.0(4) . . . . ?
C39 Eu1 N1 C2 140.1(5) . . . . ?
C20 Eu1 N1 C2 65.4(4) . . . . ?
O3 Eu1 N1 C6 -82.8(4) . . . . ?
O1 Eu1 N1 C6 174.2(5) . . . . ?
O5 Eu1 N1 C6 -50.2(5) . . . . ?
N4 Eu1 N1 C6 -133.1(4) . . . . ?
N7 Eu1 N1 C6 47.1(5) . . . . ?
N2 Eu1 N1 C6 3.3(4) . . . . ?
N5 Eu1 N1 C6 153.4(4) . . . . ?
N8 Eu1 N1 C6 80.2(4) . . . . ?
C1 Eu1 N1 C6 -173.9(5) . . . . ?
C39 Eu1 N1 C6 -23.9(7) . . . . ?
C20 Eu1 N1 C6 -98.6(5) . . . . ?
O3 Eu1 N2 C7 82.0(4) . . . . ?
O1 Eu1 N2 C7 -1.2(5) . . . . ?
O5 Eu1 N2 C7 160.1(4) . . . . ?
N4 Eu1 N2 C7 101.0(4) . . . . ?
N1 Eu1 N2 C7 9.1(4) . . . . ?
N7 Eu1 N2 C7 -137.8(4) . . . . ?
N5 Eu1 N2 C7 -125.9(4) . . . . ?
N8 Eu1 N2 C7 -73.3(4) . . . . ?
C1 Eu1 N2 C7 11.2(4) . . . . ?
C39 Eu1 N2 C7 178.6(4) . . . . ?
C20 Eu1 N2 C7 83.8(4) . . . . ?
O3 Eu1 N2 C13 -123.0(6) . . . . ?
O1 Eu1 N2 C13 153.9(5) . . . . ?
O5 Eu1 N2 C13 -44.8(5) . . . . ?
N4 Eu1 N2 C13 -103.9(6) . . . . ?
N1 Eu1 N2 C13 164.1(6) . . . . ?
N7 Eu1 N2 C13 17.3(5) . . . . ?
N5 Eu1 N2 C13 29.2(7) . . . . ?
N8 Eu1 N2 C13 81.8(5) . . . . ?
C1 Eu1 N2 C13 166.3(5) . . . . ?
C39 Eu1 N2 C13 -26.3(6) . . . . ?
C20 Eu1 N2 C13 -121.1(5) . . . . ?
O3 Eu1 N4 C21 -11.3(4) . . . . ?
O1 Eu1 N4 C21 91.2(5) . . . . ?
O5 Eu1 N4 C21 -98.8(5) . . . . ?
N1 Eu1 N4 C21 41.5(5) . . . . ?
N7 Eu1 N4 C21 -138.6(4) . . . . ?
N2 Eu1 N4 C21 -32.0(6) . . . . ?
N5 Eu1 N4 C21 172.1(5) . . . . ?
N8 Eu1 N4 C21 137.8(4) . . . . ?
C1 Eu1 N4 C21 71.4(5) . . . . ?
C39 Eu1 N4 C21 -116.1(5) . . . . ?
C20 Eu1 N4 C21 -8.2(4) . . . . ?
O3 Eu1 N4 C25 177.2(5) . . . . ?
O1 Eu1 N4 C25 -80.3(5) . . . . ?
O5 Eu1 N4 C25 89.8(5) . . . . ?
N1 Eu1 N4 C25 -129.9(5) . . . . ?
N7 Eu1 N4 C25 49.9(5) . . . . ?
N2 Eu1 N4 C25 156.6(4) . . . . ?
N5 Eu1 N4 C25 0.6(4) . . . . ?
N8 Eu1 N4 C25 -33.6(6) . . . . ?
C1 Eu1 N4 C25 -100.0(5) . . . . ?
C39 Eu1 N4 C25 72.5(5) . . . . ?
C20 Eu1 N4 C25 -179.6(6) . . . . ?
O3 Eu1 N5 C26 7.6(5) . . . . ?
O1 Eu1 N5 C26 86.7(4) . . . . ?
O5 Eu1 N5 C26 -59.8(4) . . . . ?
N4 Eu1 N5 C26 11.5(4) . . . . ?
N1 Eu1 N5 C26 106.1(4) . . . . ?
N7 Eu1 N5 C26 -124.7(4) . . . . ?
N2 Eu1 N5 C26 -136.9(4) . . . . ?
N8 Eu1 N5 C26 174.0(4) . . . . ?
C1 Eu1 N5 C26 82.7(4) . . . . ?
C39 Eu1 N5 C26 -75.1(4) . . . . ?
C20 Eu1 N5 C26 11.3(5) . . . . ?
O3 Eu1 N5 C32 156.1(5) . . . . ?
O1 Eu1 N5 C32 -124.8(6) . . . . ?
O5 Eu1 N5 C32 88.7(5) . . . . ?
N4 Eu1 N5 C32 160.0(6) . . . . ?
N1 Eu1 N5 C32 -105.4(6) . . . . ?
N7 Eu1 N5 C32 23.8(5) . . . . ?
N2 Eu1 N5 C32 11.6(7) . . . . ?
N8 Eu1 N5 C32 -37.5(5) . . . . ?
C1 Eu1 N5 C32 -128.8(5) . . . . ?
C39 Eu1 N5 C32 73.4(5) . . . . ?
C20 Eu1 N5 C32 159.8(5) . . . . ?
O3 Eu1 N7 C44 131.3(4) . . . . ?
O1 Eu1 N7 C44 -57.7(5) . . . . ?
O5 Eu1 N7 C44 170.8(5) . . . . ?
N4 Eu1 N7 C44 -147.2(4) . . . . ?
N1 Eu1 N7 C44 32.6(5) . . . . ?
N2 Eu1 N7 C44 72.0(4) . . . . ?
N5 Eu1 N7 C44 -101.9(4) . . . . ?
N8 Eu1 N7 C44 -4.1(4) . . . . ?
C1 Eu1 N7 C44 -37.5(6) . . . . ?
C39 Eu1 N7 C44 -178.0(5) . . . . ?
C20 Eu1 N7 C44 156.2(4) . . . . ?
O3 Eu1 N7 C40 -57.7(5) . . . . ?
O1 Eu1 N7 C40 113.4(4) . . . . ?
O5 Eu1 N7 C40 -18.1(4) . . . . ?
N4 Eu1 N7 C40 23.9(4) . . . . ?
N1 Eu1 N7 C40 -156.3(4) . . . . ?
N2 Eu1 N7 C40 -117.0(4) . . . . ?
N5 Eu1 N7 C40 69.2(4) . . . . ?
N8 Eu1 N7 C40 167.0(4) . . . . ?
C1 Eu1 N7 C40 133.6(4) . . . . ?
C39 Eu1 N7 C40 -6.9(4) . . . . ?
C20 Eu1 N7 C40 -32.7(5) . . . . ?
O3 Eu1 N8 C45 -110.6(4) . . . . ?
O1 Eu1 N8 C45 159.9(4) . . . . ?
O5 Eu1 N8 C45 9.5(5) . . . . ?
N4 Eu1 N8 C45 116.8(4) . . . . ?
N1 Eu1 N8 C45 -136.4(4) . . . . ?
N7 Eu1 N8 C45 15.2(4) . . . . ?
N2 Eu1 N8 C45 -70.0(4) . . . . ?
N5 Eu1 N8 C45 86.5(4) . . . . ?
C1 Eu1 N8 C45 178.8(4) . . . . ?
C39 Eu1 N8 C45 19.8(4) . . . . ?
C20 Eu1 N8 C45 -133.6(5) . . . . ?
O3 Eu1 N8 C51 35.5(6) . . . . ?
O1 Eu1 N8 C51 -54.0(5) . . . . ?
O5 Eu1 N8 C51 155.7(5) . . . . ?
N4 Eu1 N8 C51 -97.0(6) . . . . ?
N1 Eu1 N8 C51 9.8(5) . . . . ?
N7 Eu1 N8 C51 161.3(6) . . . . ?
N2 Eu1 N8 C51 76.1(5) . . . . ?
N5 Eu1 N8 C51 -127.3(5) . . . . ?
C1 Eu1 N8 C51 -35.1(5) . . . . ?
C39 Eu1 N8 C51 166.0(5) . . . . ?
C20 Eu1 N8 C51 12.5(7) . . . . ?
Eu1 O1 C1 O2 153.7(6) . . . . ?
Eu1 O1 C1 C2 -28.5(8) . . . . ?
O3 Eu1 C1 O2 80.9(12) . . . . ?
O1 Eu1 C1 O2 -59.2(12) . . . . ?
O5 Eu1 C1 O2 29.0(14) . . . . ?
N4 Eu1 C1 O2 14.0(12) . . . . ?
N1 Eu1 C1 O2 154.8(13) . . . . ?
N7 Eu1 C1 O2 -107.4(12) . . . . ?
N2 Eu1 C1 O2 152.1(12) . . . . ?
N5 Eu1 C1 O2 -47.8(12) . . . . ?
N8 Eu1 C1 O2 -136.6(12) . . . . ?
C39 Eu1 C1 O2 -1.3(14) . . . . ?
C20 Eu1 C1 O2 63.0(12) . . . . ?
O3 Eu1 C1 O1 140.2(5) . . . . ?
O5 Eu1 C1 O1 88.3(5) . . . . ?
N4 Eu1 C1 O1 73.3(5) . . . . ?
N1 Eu1 C1 O1 -146.0(6) . . . . ?
N7 Eu1 C1 O1 -48.2(6) . . . . ?
N2 Eu1 C1 O1 -148.7(5) . . . . ?
N5 Eu1 C1 O1 11.4(5) . . . . ?
N8 Eu1 C1 O1 -77.4(5) . . . . ?
C39 Eu1 C1 O1 58.0(6) . . . . ?
C20 Eu1 C1 O1 122.3(5) . . . . ?
O3 Eu1 C1 C2 -65.8(3) . . . . ?
O1 Eu1 C1 C2 154.0(7) . . . . ?
O5 Eu1 C1 C2 -117.7(4) . . . . ?
N4 Eu1 C1 C2 -132.7(4) . . . . ?
N1 Eu1 C1 C2 8.0(3) . . . . ?
N7 Eu1 C1 C2 105.8(4) . . . . ?
N2 Eu1 C1 C2 5.3(4) . . . . ?
N5 Eu1 C1 C2 165.4(3) . . . . ?
N8 Eu1 C1 C2 76.6(4) . . . . ?
C39 Eu1 C1 C2 -148.0(4) . . . . ?
C20 Eu1 C1 C2 -83.7(4) . . . . ?
C6 N1 C2 C3 1.9(9) . . . . ?
Eu1 N1 C2 C3 -162.6(5) . . . . ?
C6 N1 C2 C1 -178.2(5) . . . . ?
Eu1 N1 C2 C1 17.3(7) . . . . ?
O2 C1 C2 N1 -177.2(6) . . . . ?
O1 C1 C2 N1 4.9(8) . . . . ?
Eu1 C1 C2 N1 -12.4(5) . . . . ?
O2 C1 C2 C3 2.6(10) . . . . ?
O1 C1 C2 C3 -175.2(6) . . . . ?
Eu1 C1 C2 C3 167.5(6) . . . . ?
N1 C2 C3 C4 -1.4(10) . . . . ?
C1 C2 C3 C4 178.7(6) . . . . ?
C2 C3 C4 C5 0.2(10) . . . . ?
C3 C4 C5 C6 0.5(10) . . . . ?
C2 N1 C6 C5 -1.1(9) . . . . ?
Eu1 N1 C6 C5 162.2(4) . . . . ?
C2 N1 C6 C7 -177.1(5) . . . . ?
Eu1 N1 C6 C7 -13.8(7) . . . . ?
C4 C5 C6 N1 -0.1(9) . . . . ?
C4 C5 C6 C7 175.3(6) . . . . ?
C13 N2 C7 N3 -0.2(7) . . . . ?
Eu1 N2 C7 N3 162.0(4) . . . . ?
C13 N2 C7 C6 176.7(5) . . . . ?
Eu1 N2 C7 C6 -21.1(7) . . . . ?
C8 N3 C7 N2 0.2(7) . . . . ?
C14 N3 C7 N2 -170.8(5) . . . . ?
C8 N3 C7 C6 -176.7(6) . . . . ?
C14 N3 C7 C6 12.4(10) . . . . ?
N1 C6 C7 N2 23.5(8) . . . . ?
C5 C6 C7 N2 -152.3(6) . . . . ?
N1 C6 C7 N3 -160.0(6) . . . . ?
C5 C6 C7 N3 24.3(10) . . . . ?
C7 N3 C8 C9 -179.2(6) . . . . ?
C14 N3 C8 C9 -8.1(10) . . . . ?
C7 N3 C8 C13 0.0(6) . . . . ?
C14 N3 C8 C13 171.0(5) . . . . ?
N3 C8 C9 C10 179.5(6) . . . . ?
C13 C8 C9 C10 0.5(9) . . . . ?
C8 C9 C10 C11 0.1(9) . . . . ?
C9 C10 C11 C12 0.4(10) . . . . ?
C10 C11 C12 C13 -1.3(9) . . . . ?
C7 N2 C13 C8 0.2(6) . . . . ?
Eu1 N2 C13 C8 -156.5(4) . . . . ?
C7 N2 C13 C12 -179.1(6) . . . . ?
Eu1 N2 C13 C12 24.2(10) . . . . ?
C9 C8 C13 N2 179.1(6) . . . . ?
N3 C8 C13 N2 -0.1(6) . . . . ?
C9 C8 C13 C12 -1.5(9) . . . . ?
N3 C8 C13 C12 179.3(5) . . . . ?
C11 C12 C13 N2 -178.9(6) . . . . ?
C11 C12 C13 C8 1.8(9) . . . . ?
C7 N3 C14 C15 50.5(9) . . . . ?
C8 N3 C14 C15 -118.7(7) . . . . ?
C7 N3 C14 C19 -130.3(7) . . . . ?
C8 N3 C14 C19 60.5(8) . . . . ?
C19 C14 C15 C16 3.8(10) . . . . ?
N3 C14 C15 C16 -177.0(6) . . . . ?
C14 C15 C16 C17 -1.0(10) . . . . ?
C15 C16 C17 C18 -2.2(11) . . . . ?
C15 C16 C17 Br1 176.4(5) . . . . ?
C16 C17 C18 C19 2.6(11) . . . . ?
Br1 C17 C18 C19 -176.0(5) . . . . ?
C15 C14 C19 C18 -3.4(10) . . . . ?
N3 C14 C19 C18 177.4(6) . . . . ?
C17 C18 C19 C14 0.2(10) . . . . ?
Eu1 O3 C20 O4 179.0(7) . . . . ?
Eu1 O3 C20 C21 -3.0(9) . . . . ?
O3 Eu1 C20 O4 -2.6(19) . . . . ?
O1 Eu1 C20 O4 118(2) . . . . ?
O5 Eu1 C20 O4 -99(2) . . . . ?
N4 Eu1 C20 O4 -173(2) . . . . ?
N1 Eu1 C20 O4 53(2) . . . . ?
N7 Eu1 C20 O4 -86(2) . . . . ?
N2 Eu1 C20 O4 -9(2) . . . . ?
N5 Eu1 C20 O4 -173(2) . . . . ?
N8 Eu1 C20 O4 50(2) . . . . ?
C1 Eu1 C20 O4 101(2) . . . . ?
C39 Eu1 C20 O4 -105(2) . . . . ?
O1 Eu1 C20 O3 120.4(6) . . . . ?
O5 Eu1 C20 O3 -96.8(6) . . . . ?
N4 Eu1 C20 O3 -170.8(7) . . . . ?
N1 Eu1 C20 O3 55.6(6) . . . . ?
N7 Eu1 C20 O3 -83.4(6) . . . . ?
N2 Eu1 C20 O3 -5.9(6) . . . . ?
N5 Eu1 C20 O3 -170.5(6) . . . . ?
N8 Eu1 C20 O3 52.9(8) . . . . ?
C1 Eu1 C20 O3 103.9(6) . . . . ?
C39 Eu1 C20 O3 -102.0(6) . . . . ?
O3 Eu1 C20 C21 177.2(9) . . . . ?
O1 Eu1 C20 C21 -62.4(4) . . . . ?
O5 Eu1 C20 C21 80.4(4) . . . . ?
N4 Eu1 C20 C21 6.4(3) . . . . ?
N1 Eu1 C20 C21 -127.2(4) . . . . ?
N7 Eu1 C20 C21 93.8(4) . . . . ?
N2 Eu1 C20 C21 171.3(4) . . . . ?
N5 Eu1 C20 C21 6.7(4) . . . . ?
N8 Eu1 C20 C21 -129.9(4) . . . . ?
C1 Eu1 C20 C21 -78.8(4) . . . . ?
C39 Eu1 C20 C21 75.2(4) . . . . ?
C25 N4 C21 C22 5.7(9) . . . . ?
Eu1 N4 C21 C22 -166.1(5) . . . . ?
C25 N4 C21 C20 -174.1(6) . . . . ?
Eu1 N4 C21 C20 14.1(7) . . . . ?
O4 C20 C21 N4 170.1(8) . . . . ?
O3 C20 C21 N4 -8.1(9) . . . . ?
Eu1 C20 C21 N4 -9.8(5) . . . . ?
O4 C20 C21 C22 -9.7(12) . . . . ?
O3 C20 C21 C22 172.1(7) . . . . ?
Eu1 C20 C21 C22 170.4(6) . . . . ?
N4 C21 C22 C23 -1.9(10) . . . . ?
C20 C21 C22 C23 177.9(6) . . . . ?
C21 C22 C23 C24 -2.6(10) . . . . ?
C22 C23 C24 C25 2.9(10) . . . . ?
C21 N4 C25 C24 -5.3(9) . . . . ?
Eu1 N4 C25 C24 166.0(4) . . . . ?
C21 N4 C25 C26 177.1(5) . . . . ?
Eu1 N4 C25 C26 -11.6(7) . . . . ?
C23 C24 C25 N4 1.0(9) . . . . ?
C23 C24 C25 C26 178.4(6) . . . . ?
C32 N5 C26 N6 0.0(7) . . . . ?
Eu1 N5 C26 N6 158.0(4) . . . . ?
C32 N5 C26 C25 178.1(5) . . . . ?
Eu1 N5 C26 C25 -23.8(7) . . . . ?
C27 N6 C26 N5 -0.6(7) . . . . ?
C33 N6 C26 N5 -155.5(5) . . . . ?
C27 N6 C26 C25 -178.7(5) . . . . ?
C33 N6 C26 C25 26.4(9) . . . . ?
N4 C25 C26 N5 24.6(8) . . . . ?
C24 C25 C26 N5 -153.0(6) . . . . ?
N4 C25 C26 N6 -157.5(6) . . . . ?
C24 C25 C26 N6 24.9(10) . . . . ?
C26 N6 C27 C28 -176.2(7) . . . . ?
C33 N6 C27 C28 -20.2(10) . . . . ?
C26 N6 C27 C32 1.0(6) . . . . ?
C33 N6 C27 C32 157.0(5) . . . . ?
C32 C27 C28 C29 0.1(10) . . . . ?
N6 C27 C28 C29 176.9(6) . . . . ?
C27 C28 C29 C30 1.9(10) . . . . ?
C28 C29 C30 C31 -0.6(10) . . . . ?
C29 C30 C31 C32 -2.6(10) . . . . ?
C28 C27 C32 N5 176.4(6) . . . . ?
N6 C27 C32 N5 -1.0(7) . . . . ?
C28 C27 C32 C31 -3.4(10) . . . . ?
N6 C27 C32 C31 179.2(5) . . . . ?
C26 N5 C32 C27 0.7(7) . . . . ?
Eu1 N5 C32 C27 -149.4(4) . . . . ?
C26 N5 C32 C31 -179.6(6) . . . . ?
Eu1 N5 C32 C31 30.4(10) . . . . ?
C30 C31 C32 C27 4.5(9) . . . . ?
C30 C31 C32 N5 -175.3(6) . . . . ?
C26 N6 C33 C38 43.0(9) . . . . ?
C27 N6 C33 C38 -108.2(7) . . . . ?
C26 N6 C33 C34 -140.3(6) . . . . ?
C27 N6 C33 C34 68.5(8) . . . . ?
C38 C33 C34 C35 0.5(10) . . . . ?
N6 C33 C34 C35 -176.1(6) . . . . ?
C33 C34 C35 C36 0.3(10) . . . . ?
C34 C35 C36 C37 -2.3(10) . . . . ?
C34 C35 C36 Br2 179.3(5) . . . . ?
C35 C36 C37 C38 3.4(10) . . . . ?
Br2 C36 C37 C38 -178.2(5) . . . . ?
C34 C33 C38 C37 0.6(10) . . . . ?
N6 C33 C38 C37 177.3(6) . . . . ?
C36 C37 C38 C33 -2.5(10) . . . . ?
Eu1 O5 C39 O6 150.9(5) . . . . ?
Eu1 O5 C39 C40 -29.6(7) . . . . ?
O3 Eu1 C39 O6 -64.5(11) . . . . ?
O1 Eu1 C39 O6 37.1(12) . . . . ?
O5 Eu1 C39 O6 -62.5(10) . . . . ?
N4 Eu1 C39 O6 -2.7(10) . . . . ?
N1 Eu1 C39 O6 -118.4(10) . . . . ?
N7 Eu1 C39 O6 150.1(11) . . . . ?
N2 Eu1 C39 O6 -142.7(11) . . . . ?
N5 Eu1 C39 O6 63.6(10) . . . . ?
N8 Eu1 C39 O6 144.4(10) . . . . ?
C1 Eu1 C39 O6 12.4(13) . . . . ?
C20 Eu1 C39 O6 -46.7(11) . . . . ?
O3 Eu1 C39 O5 -2.0(5) . . . . ?
O1 Eu1 C39 O5 99.6(5) . . . . ?
N4 Eu1 C39 O5 59.8(5) . . . . ?
N1 Eu1 C39 O5 -56.0(7) . . . . ?
N7 Eu1 C39 O5 -147.5(5) . . . . ?
N2 Eu1 C39 O5 -80.2(5) . . . . ?
N5 Eu1 C39 O5 126.1(5) . . . . ?
N8 Eu1 C39 O5 -153.1(5) . . . . ?
C1 Eu1 C39 O5 74.8(6) . . . . ?
C20 Eu1 C39 O5 15.7(5) . . . . ?
O3 Eu1 C39 C40 151.1(3) . . . . ?
O1 Eu1 C39 C40 -107.4(4) . . . . ?
O5 Eu1 C39 C40 153.1(7) . . . . ?
N4 Eu1 C39 C40 -147.2(4) . . . . ?
N1 Eu1 C39 C40 97.1(5) . . . . ?
N7 Eu1 C39 C40 5.6(3) . . . . ?
N2 Eu1 C39 C40 72.9(3) . . . . ?
N5 Eu1 C39 C40 -80.8(3) . . . . ?
N8 Eu1 C39 C40 0.0(4) . . . . ?
C1 Eu1 C39 C40 -132.1(4) . . . . ?
C20 Eu1 C39 C40 168.8(3) . . . . ?
C44 N7 C40 C41 1.4(9) . . . . ?
Eu1 N7 C40 C41 -170.3(5) . . . . ?
C44 N7 C40 C39 -176.3(5) . . . . ?
Eu1 N7 C40 C39 12.1(6) . . . . ?
O6 C39 C40 N7 -171.4(6) . . . . ?
O5 C39 C40 N7 9.1(8) . . . . ?
Eu1 C39 C40 N7 -8.6(5) . . . . ?
O6 C39 C40 C41 11.1(9) . . . . ?
O5 C39 C40 C41 -168.4(6) . . . . ?
Eu1 C39 C40 C41 173.8(6) . . . . ?
N7 C40 C41 C42 -0.8(10) . . . . ?
C39 C40 C41 C42 176.6(6) . . . . ?
C40 C41 C42 C43 -0.2(10) . . . . ?
C41 C42 C43 C44 0.6(10) . . . . ?
C40 N7 C44 C43 -1.0(9) . . . . ?
Eu1 N7 C44 C43 169.9(4) . . . . ?
C40 N7 C44 C45 -177.0(5) . . . . ?
Eu1 N7 C44 C45 -6.1(7) . . . . ?
C42 C43 C44 N7 0.0(9) . . . . ?
C42 C43 C44 C45 175.5(6) . . . . ?
C51 N8 C45 N9 -0.6(7) . . . . ?
Eu1 N8 C45 N9 155.1(4) . . . . ?
C51 N8 C45 C44 178.2(5) . . . . ?
Eu1 N8 C45 C44 -26.1(7) . . . . ?
C46 N9 C45 N8 0.6(7) . . . . ?
C52 N9 C45 N8 -170.2(5) . . . . ?
C46 N9 C45 C44 -178.1(5) . . . . ?
C52 N9 C45 C44 11.1(9) . . . . ?
N7 C44 C45 N8 22.2(8) . . . . ?
C43 C44 C45 N8 -153.7(6) . . . . ?
N7 C44 C45 N9 -159.1(5) . . . . ?
C43 C44 C45 N9 25.0(9) . . . . ?
C45 N9 C46 C51 -0.3(6) . . . . ?
C52 N9 C46 C51 170.8(5) . . . . ?
C45 N9 C46 C47 -179.3(6) . . . . ?
C52 N9 C46 C47 -8.2(10) . . . . ?
C51 C46 C47 C48 1.4(9) . . . . ?
N9 C46 C47 C48 -179.8(6) . . . . ?
C46 C47 C48 C49 -0.3(9) . . . . ?
C47 C48 C49 C50 -0.9(10) . . . . ?
C48 C49 C50 C51 1.1(9) . . . . ?
C47 C46 C51 C50 -1.3(9) . . . . ?
N9 C46 C51 C50 179.6(5) . . . . ?
C47 C46 C51 N8 179.0(5) . . . . ?
N9 C46 C51 N8 0.0(6) . . . . ?
C49 C50 C51 C46 0.0(9) . . . . ?
C49 C50 C51 N8 179.6(6) . . . . ?
C45 N8 C51 C46 0.4(6) . . . . ?
Eu1 N8 C51 C46 -148.2(4) . . . . ?
C45 N8 C51 C50 -179.2(6) . . . . ?
Eu1 N8 C51 C50 32.2(9) . . . . ?
C45 N9 C52 C53 -125.6(7) . . . . ?
C46 N9 C52 C53 65.3(8) . . . . ?
C45 N9 C52 C57 55.2(9) . . . . ?
C46 N9 C52 C57 -114.0(7) . . . . ?
C57 C52 C53 C54 -3.4(10) . . . . ?
N9 C52 C53 C54 177.4(6) . . . . ?
C52 C53 C54 C55 1.0(10) . . . . ?
C53 C54 C55 C56 1.8(11) . . . . ?
C53 C54 C55 Br3 -176.9(5) . . . . ?
C54 C55 C56 C57 -2.1(11) . . . . ?
Br3 C55 C56 C57 176.7(5) . . . . ?
C55 C56 C57 C52 -0.3(10) . . . . ?
C53 C52 C57 C56 3.1(10) . . . . ?
N9 C52 C57 C56 -177.7(6) . . . . ?
